data_4030338
loop_
_publ_author_name
'Cotton, F. A.'
'Mandal, S. K.'

_publ_section_title
;
 Oxohalo complexes of W (V) and W (IV). The synthesis od crystal
 structures of [WOCl (dppe)2][BPh4], [PHMe2Ph][WOBr4(OPMe2Ph)] and
 [Li(OPMe2Ph)(THF)]2[WOBr4(OPMe2Ph)]2
;
_journal_name_full 'European Journal of Solid State and Inorganic Chemistry'
_journal_page_first 775
_journal_page_last 797
_journal_volume 28
_journal_year 1991
_chemical_formula_sum 'C16 H23 Br4 O2 P2 W'
_chemical_formula_weight 812.8
_space_group_IT_number 15
_symmetry_cell_setting monoclinic
_symmetry_Int_Tables_number 15
_symmetry_space_group_name_Hall '-C 2yc'
_symmetry_space_group_name_H-M 'C 1 2/c 1'
_cell_angle_alpha 90
_cell_angle_beta 100.20(3)
_cell_angle_gamma 90.
_cell_formula_units_Z 8
_cell_length_a 13.169(4)
_cell_length_b 13.059(6)
_cell_length_c 28.222(11)
_cell_volume 4777(3)
_diffrn_ambient_temperature 294
_diffrn_radiation_probe x-ray
_diffrn_radiation_type MoK\a
_diffrn_radiation_wavelength 0.71069
_exptl_absorpt_coefficient_mu 12.337
_exptl_crystal_density_diffrn 2.26
_refine_ls_number_parameters 226
_refine_ls_number_reflns 2488
_refine_ls_R_factor_gt 0.074
_refine_ls_wR_factor_gt 0.092
_cod_data_source_file EJSSIC-1991-28-775-797-2.cif
_cod_data_source_block oxohalo-complex-2
_cod_original_sg_symbol_H-M 'C 2/c'
_cod_database_code 4030338

loop_
_symmetry_equiv_pos_site_id
_symmetry_equiv_pos_as_xyz
1 x,y,z
2 -x,y,1/2-z
3 -x,-y,-z
4 x,-y,1/2+z
5 1/2+x,1/2+y,z
6 1/2-x,1/2+y,1/2-z
7 1/2-x,1/2-y,-z
8 1/2+x,1/2-y,1/2+z

loop_
_atom_site_label
_atom_site_type_symbol
_atom_site_thermal_displace_type
_atom_site_fract_x
_atom_site_fract_y
_atom_site_fract_z
_atom_site_occupancy
_atom_site_U_iso_or_equiv
W W Uiso 0.21119(7) 0.06442(7) 0.37499(4) 1.000 0.0341(3)
Br1 Br Uiso 0.0660(2) 0.1449(2) 0.31730(10) 1.000 0.0586(9)
Br2 Br Uiso 0.3688(2) -0.0318(2) 0.42040(10) 1.000 0.0571(8)
Br3 Br Uiso 0.1070(2) -0.1018(2) 0.37040(10) 1.000 0.0584(8)
Br4 Br Uiso 0.3250(2) 0.2186(2) 0.36600(10) 1.000 0.0512(8)
P1 P Uiso 0.2639(4) -0.0657(5) 0.2723(2) 1.000 0.0367(13)
O1 O Uiso 0.2630(10) 0.0120(10) 0.3127(6) 1.000 0.052(5)
O2 O Uiso 0.1770(10) 0.1050(10) 0.4263(7) 1.000 0.058(5)
C1 C Uiso 0.338(2) -0.018(2) 0.2296(9) 1.000 0.043(6)
C2 C Uiso 0.354(2) 0.092(2) 0.2310(10) 1.000 0.048(8)
C3 C Uiso 0.411(2) 0.129(3) 0.1980(10) 1.000 0.086(11)
C4 C Uiso 0.448(2) 0.068(2) 0.1653(9) 1.000 0.070(8)
C5 C Uiso 0.430(2) -0.038(2) 0.1640(10) 1.000 0.062(9)
C6 C Uiso 0.374(2) -0.081(2) 0.1980(9) 1.000 0.053(8)
C7 C Uiso 0.133(2) -0.090(2) 0.2400(10) 1.000 0.057(9)
C8 C Uiso 0.318(2) -0.186(2) 0.2950(10) 1.000 0.047(8)
P2 P Uiso 0.4880(5) 0.7267(6) 0.5165(3) 1.000 0.049(3)
C9 C Uiso 0.420(2) 0.640(2) 0.4749(9) 1.000 0.039(6)
C10 C Uiso 0.367(2) 0.562(3) 0.4930(10) 1.000 0.071(9)
C11 C Uiso 0.310(2) 0.489(3) 0.4610(10) 1.000 0.074(10)
C12 C Uiso 0.312(2) 0.499(3) 0.4120(10) 1.000 0.072(9)
C13 C Uiso 0.368(2) 0.579(2) 0.3940(10) 1.000 0.076(9)
C14 C Uiso 0.421(2) 0.645(3) 0.4260(10) 1.000 0.076(10)
C15 C Uiso 0.584(2) 0.795(2) 0.4900(10) 1.000 0.063(9)
C16 C Uiso 0.404(2) 0.817(2) 0.5390(10) 1.000 0.066(9)

loop_
_atom_type_symbol
_atom_type_description
_atom_type_scat_dispersion_real
_atom_type_scat_dispersion_imag
_atom_type_scat_source
C C 0.0033 0.0016 ' International Tables Vol C Tables 4.2.6.8 and 6.1.1.4'
Br Br -0.2901 2.4595 ' International Tables Vol C Tables 4.2.6.8 and 6.1.1.4'
O O 0.0106 0.0060 ' International Tables Vol C Tables 4.2.6.8 and 6.1.1.4'
P P 0.1023 0.0942 ' International Tables Vol C Tables 4.2.6.8 and 6.1.1.4'
W W -0.8490 6.8722 ' International Tables Vol C Tables 4.2.6.8 and 6.1.1.4'

loop_
_geom_angle_atom_site_label_1
_geom_angle_atom_site_label_2
_geom_angle_atom_site_label_3
_geom_angle
_geom_angle_publ_flag
Br1 W Br2 169.74(10) yes
Br1 W Br3 88.99(10) yes
Br1 W Br4 89.91(10) yes
Br1 W O1 85.2(4) yes
Br1 W O2 97.9(5) yes
Br2 W Br3 89.37(9) yes
Br2 W Br4 89.92(9) yes
Br2 W O1 84.5(4) yes
Br2 W O2 92.3(5) yes
Br3 W Br4 169.84(10) yes
Br3 W O1 86.1(4) yes
Br3 W O2 95.1(5) yes
Br4 W O1 83.7(4) yes
Br4 W O2 95.1(5) yes
O1 W O2 176.7(7) yes
O1 P1 C1 110.4(10) yes
O1 P1 C7 110.9(10) yes
O1 P1 C8 111.7(11) yes
C1 P1 C7 107.6(12) yes
C1 P1 C8 108.4(12) yes
C7 P1 C8 107.8(12) yes
C9 P2 C16 112.6(13) yes
C15 P2 C16 109.8(12) yes
C9 P2 C15 110.6(13) yes
W O1 P1 152.1(9) yes
P1 C1 C2 114.8(19) yes
P1 C1 C6 122(2) yes
C2 C1 C6 124(2) no
C1 C2 C3 115(3) no
C2 C3 C4 123(3) no
C3 C4 C5 121(3) no
C4 C5 C6 118(2) no
C1 C6 C5 119(2) no
P2 C9 C10 117(2) yes
P2 C9 C14 123(2) yes
C10 C9 C14 120(3) no
C9 C10 C11 120(3) no
C10 C11 C12 118(3) no
C11 C12 C13 122(3) no
C12 C13 C14 118(3) no
C9 C14 C13 123(3) no

loop_
_geom_bond_atom_site_label_1
_geom_bond_atom_site_label_2
_geom_bond_distance
_geom_bond_publ_flag
W Br1 2.512(3) yes
W Br2 2.567(3) yes
W Br3 2.559(3) yes
W Br4 2.549(3) yes
W O1 2.109(16) yes
W O2 1.677(18) yes
P1 O1 1.528(16) yes
P1 C1 1.79(3) yes
P1 C7 1.83(3) yes
P1 C8 1.80(3) yes
P2 C15 1.81(3) yes
P2 C16 1.81(3) yes
P2 C9 1.76(3) yes
C1 C6 1.36(4) no
C1 C2 1.45(4) no
C2 C3 1.38(4) no
C3 C4 1.37(4) no
C4 C5 1.40(4) no
C5 C6 1.43(4) no
C9 C10 1.38(4) no
C9 C14 1.38(4) no
C10 C11 1.43(5) no
C11 C12 1.39(4) no
C12 C13 1.42(4) no
C13 C14 1.35(4) no

loop_
_geom_torsion_atom_site_label_1
_geom_torsion_atom_site_label_2
_geom_torsion_atom_site_label_3
_geom_torsion_atom_site_label_4
_geom_torsion
_geom_torsion_publ_flag
Br1 W O1 P1 -86.7(19) no
Br2 W O1 P1 92.4(19) no
Br3 W O1 P1 2.6(19) no
Br4 W O1 P1 -177(2) no
C1 P1 O1 W 172.9(19) no
C7 P1 O1 W 54(2) no
C8 P1 O1 W -66(2) no
O1 P1 C1 C2 -19(2) no
O1 P1 C1 C6 162(2) no
C7 P1 C1 C2 102(2) no
C7 P1 C1 C6 -77(2) no
C8 P1 C1 C2 -142(2) no
C8 P1 C1 C6 39(3) no
C16 P2 C9 C10 -76(3) no
C15 P2 C9 C10 161(2) no
C15 P2 C9 C14 -16(3) no
C16 P2 C9 C14 107(3) no
P1 C1 C2 C3 -180(2) no
C6 C1 C2 C3 -1(4) no
P1 C1 C6 C5 178(2) no
C2 C1 C6 C5 0(4) no
C1 C2 C3 C4 2(4) no
C2 C3 C4 C5 -1(4) no
C3 C4 C5 C6 -1(4) no
C4 C5 C6 C1 2(4) no
P2 C9 C10 C11 180(2) no
C14 C9 C10 C11 -2(4) no
P2 C9 C14 C13 -179(2) no
C10 C9 C14 C13 3(5) no
C9 C10 C11 C12 1(5) no
C10 C11 C12 C13 0(5) no
C11 C12 C13 C14 1(4) no
C12 C13 C14 C9 -2(4) no
